data_1544164
loop_
_publ_author_name
'Nishikawa, Daiki'
'Hirano, Koji'
'Miura, Masahiro'

_publ_section_title
;
 Copper-Catalyzed Regio- and Stereoselective Aminoboration of
 Alkenylboronates.
;
_journal_issue 19
_journal_name_full 'Organic letters'
_journal_page_first 4856
_journal_page_last 4859
_journal_paper_doi 10.1021/acs.orglett.6b02338
_journal_volume 18
_journal_year 2016
_chemical_formula_moiety 'C32 H38 B N3 O'
_chemical_formula_sum 'C32 H38 B N3 O'
_chemical_formula_weight 491.48
_space_group_crystal_system monoclinic
_space_group_IT_number 14
_space_group_name_Hall '-P 2yn'
_space_group_name_H-M_alt 'P 1 21/n 1'
_symmetry_space_group_name_Hall '-P 2yn'
_symmetry_space_group_name_H-M 'P 1 21/n 1'
_atom_sites_solution_hydrogens geom
_atom_sites_solution_primary direct
_atom_sites_solution_secondary difmap
_cell_angle_alpha 90.0000
_cell_angle_beta 95.585(11)
_cell_angle_gamma 90.0000
_cell_formula_units_Z 4
_cell_length_a 17.022(18)
_cell_length_b 8.362(9)
_cell_length_c 19.77(2)
_cell_measurement_reflns_used 1894
_cell_measurement_temperature 173
_cell_measurement_theta_max 27.50
_cell_measurement_theta_min 3.00
_cell_volume 2801(5)
_computing_cell_refinement 'CrystalClear-SM Expert 2.0 r15'
_computing_data_collection 'CrystalClear-SM Expert 2.0 r15 (Rigaku, 2011)'
_computing_data_reduction 'CrystalClear-SM Expert 2.0 r15'
_computing_molecular_graphics 'CrystalStructure 4.2.1'
_computing_publication_material 'CrystalStructure 4.2.1 (Rigaku, 2016)'
_computing_structure_refinement 'SHELXL Version 2014/7 (Sheldrick, 2008)'
_computing_structure_solution 'Superflip (Palatinus, et al., 2007)'
_diffrn_ambient_temperature 173
_diffrn_detector_area_resol_mean 6.827
_diffrn_measured_fraction_theta_full 0.993
_diffrn_measured_fraction_theta_max 0.984
_diffrn_measurement_device_type 'Rigaku XtaLAB mini'
_diffrn_measurement_method \w
_diffrn_radiation_type 'Mo K\a'
_diffrn_radiation_wavelength 0.71075
_diffrn_reflns_av_R_equivalents 0.1652
_diffrn_reflns_Laue_measured_fraction_full 0.993
_diffrn_reflns_Laue_measured_fraction_max 0.984
_diffrn_reflns_limit_h_max 22
_diffrn_reflns_limit_h_min -21
_diffrn_reflns_limit_k_max 10
_diffrn_reflns_limit_k_min -6
_diffrn_reflns_limit_l_max 14
_diffrn_reflns_limit_l_min -25
_diffrn_reflns_number 11145
_diffrn_reflns_point_group_measured_fraction_full 0.993
_diffrn_reflns_point_group_measured_fraction_max 0.984
_diffrn_reflns_theta_full 25.242
_diffrn_reflns_theta_max 27.488
_diffrn_reflns_theta_min 3.017
_diffrn_standards_number 0
_exptl_absorpt_coefficient_mu 0.070
_exptl_absorpt_correction_T_max 0.993
_exptl_absorpt_correction_T_min 0.986
_exptl_absorpt_correction_type numerical
_exptl_absorpt_process_details 'NUMABS (Rigaku, 1999)'
_exptl_crystal_colour colorless
_exptl_crystal_density_diffrn 1.166
_exptl_crystal_density_method 'not measured'
_exptl_crystal_description prism
_exptl_crystal_F_000 1056.00
_exptl_crystal_size_max 0.280
_exptl_crystal_size_mid 0.100
_exptl_crystal_size_min 0.100
_refine_diff_density_max 0.25
_refine_diff_density_min -0.28
_refine_ls_extinction_method none
_refine_ls_goodness_of_fit_ref 0.990
_refine_ls_hydrogen_treatment constr
_refine_ls_number_parameters 335
_refine_ls_number_reflns 6314
_refine_ls_number_restraints 0
_refine_ls_R_factor_all 0.2839
_refine_ls_R_factor_gt 0.0858
_refine_ls_shift/su_max 0.000
_refine_ls_structure_factor_coef Fsqd
_refine_ls_weighting_details 'w = 1/[\s^2^(Fo^2^)+(0.0343P)^2^] where P=(Fo^2^+2Fc^2^)/3'
_refine_ls_weighting_scheme calc
_refine_ls_wR_factor_gt 0.1269
_refine_ls_wR_factor_ref 0.1941
_reflns_Friedel_coverage 0.000
_reflns_number_gt 1895
_reflns_number_total 6315
_reflns_threshold_expression F^2^>2.0\s(F^2^)
_cod_data_source_file ol6b02338_si_002.cif
_cod_data_source_block 419
_cod_depositor_comments 'Adding full bibliography for 1544164--1544165.cif.'
_cod_database_code 1544164

loop_
_space_group_symop_id
_space_group_symop_operation_xyz
1 +X,+Y,+Z
2 1/2-X,1/2+Y,1/2-Z
3 -X,-Y,-Z
4 -1/2+X,-1/2-Y,-1/2+Z

loop_
_atom_site_label
_atom_site_type_symbol
_atom_site_fract_x
_atom_site_fract_y
_atom_site_fract_z
_atom_site_U_iso_or_equiv
_atom_site_adp_type
_atom_site_occupancy
_atom_site_site_symmetry_order
_atom_site_calc_flag
_atom_site_refinement_flags_posn
_atom_site_refinement_flags_adp
O1 O 0.74631(18) 0.7030(4) 0.25723(16) 0.0389(9) Uani 1 1 d . .
H1 H 0.7519 0.6784 0.2986 0.047 Uiso 1 1 calc R U
N2 N 0.5862(2) 1.1130(5) 0.27776(17) 0.0292(10) Uani 1 1 d . .
H2 H 0.6349 1.1335 0.2692 0.035 Uiso 1 1 calc R U
N3 N 0.4899(2) 0.9376(5) 0.31882(17) 0.0330(10) Uani 1 1 d . .
H3 H 0.4767 0.8438 0.3344 0.040 Uiso 1 1 calc R U
N4 N 0.6816(2) 0.7870(5) 0.36930(18) 0.0301(10) Uani 1 1 d . .
C5 C 0.5301(3) 1.2354(6) 0.2677(2) 0.0280(12) Uani 1 1 d . .
C6 C 0.6856(3) 0.8228(6) 0.2459(2) 0.0312(12) Uani 1 1 d . .
H6 H 0.7109 0.9308 0.2469 0.037 Uiso 1 1 calc R U
C7 C 0.5476(3) 1.3819(6) 0.2397(2) 0.0320(12) Uani 1 1 d . .
H7 H 0.5993 1.4027 0.2278 0.038 Uiso 1 1 calc R U
C8 C 0.6299(2) 0.8130(6) 0.3039(2) 0.0279(11) Uani 1 1 d . .
H8 H 0.5981 0.7131 0.2956 0.033 Uiso 1 1 calc R U
C9 C 0.5723(3) 0.6867(6) 0.4406(2) 0.0277(11) Uani 1 1 d . .
C10 C 0.4520(3) 1.2063(6) 0.2857(2) 0.0276(11) Uani 1 1 d . .
C11 C 0.4885(3) 1.4999(6) 0.2290(2) 0.0345(13) Uani 1 1 d . .
H11 H 0.5009 1.5988 0.2089 0.041 Uiso 1 1 calc R U
C12 C 0.6538(3) 0.6643(6) 0.4154(2) 0.0343(13) Uani 1 1 d . .
H12A H 0.6930 0.6574 0.4557 0.041 Uiso 1 1 calc R U
H12B H 0.6540 0.5599 0.3918 0.041 Uiso 1 1 calc R U
C13 C 0.3003(3) 1.1512(7) 0.3231(2) 0.0452(15) Uani 1 1 d . .
H13 H 0.2491 1.1330 0.3369 0.054 Uiso 1 1 calc R U
C14 C 0.6815(3) 0.8582(6) 0.1160(2) 0.0376(13) Uani 1 1 d . .
H14A H 0.6977 0.9707 0.1244 0.045 Uiso 1 1 calc R U
H14B H 0.7297 0.7941 0.1121 0.045 Uiso 1 1 calc R U
C15 C 0.7076(3) 0.9374(6) 0.4032(2) 0.0340(13) Uani 1 1 d . .
H15A H 0.6647 0.9782 0.4289 0.041 Uiso 1 1 calc R U
H15B H 0.7171 1.0177 0.3681 0.041 Uiso 1 1 calc R U
C16 C 0.4324(3) 1.0564(6) 0.3133(2) 0.0304(12) Uani 1 1 d . .
C17 C 0.6402(3) 0.7974(6) 0.1762(2) 0.0343(12) Uani 1 1 d . .
H17A H 0.6299 0.6816 0.1699 0.041 Uiso 1 1 calc R U
H17B H 0.5884 0.8516 0.1757 0.041 Uiso 1 1 calc R U
C18 C 0.4132(3) 1.4755(6) 0.2468(2) 0.0369(13) Uani 1 1 d . .
H18 H 0.3745 1.5572 0.2396 0.044 Uiso 1 1 calc R U
C19 C 0.6461(4) 1.0041(8) -0.1356(3) 0.088(2) Uani 1 1 d . .
H19A H 0.6076 1.0071 -0.1759 0.106 Uiso 1 1 calc R U
H19B H 0.6626 1.1134 -0.1232 0.106 Uiso 1 1 calc R U
H19C H 0.6922 0.9415 -0.1457 0.106 Uiso 1 1 calc R U
C20 C 0.3566(3) 1.0299(6) 0.3318(2) 0.0379(13) Uani 1 1 d . .
H20 H 0.3434 0.9298 0.3504 0.046 Uiso 1 1 calc R U
C21 C 0.7818(3) 0.9197(6) 0.4513(2) 0.0353(13) Uani 1 1 d . .
C22 C 0.4334(3) 0.6150(7) 0.4321(2) 0.0421(14) Uani 1 1 d . .
H22 H 0.3904 0.5554 0.4108 0.051 Uiso 1 1 calc R U
C23 C 0.6660(3) 0.9190(6) -0.0120(2) 0.0416(14) Uani 1 1 d . .
H23A H 0.6854 1.0281 -0.0004 0.050 Uiso 1 1 calc R U
H23B H 0.7120 0.8529 -0.0212 0.050 Uiso 1 1 calc R U
C24 C 0.5600(3) 0.7859(6) 0.4951(2) 0.0375(13) Uani 1 1 d . .
H24 H 0.6030 0.8440 0.5172 0.045 Uiso 1 1 calc R U
C25 C 0.7843(3) 0.9759(7) 0.5178(2) 0.0438(14) Uani 1 1 d . .
H25 H 0.7385 1.0221 0.5336 0.053 Uiso 1 1 calc R U
C26 C 0.3937(3) 1.3274(6) 0.2761(2) 0.0314(12) Uani 1 1 d . .
C27 C 0.3167(3) 1.2955(7) 0.2952(2) 0.0409(14) Uani 1 1 d . .
H27 H 0.2767 1.3746 0.2885 0.049 Uiso 1 1 calc R U
C28 C 0.8489(3) 0.8501(6) 0.4290(3) 0.0421(14) Uani 1 1 d . .
H28 H 0.8477 0.8111 0.3838 0.051 Uiso 1 1 calc R U
C29 C 0.5077(3) 0.6001(6) 0.4098(2) 0.0359(13) Uani 1 1 d . .
H29 H 0.5152 0.5302 0.3731 0.043 Uiso 1 1 calc R U
C30 C 0.4218(3) 0.7175(6) 0.4857(3) 0.0416(14) Uani 1 1 d . .
H30 H 0.3706 0.7299 0.5003 0.050 Uiso 1 1 calc R U
C31 C 0.6287(3) 0.8485(6) 0.0492(2) 0.0371(13) Uani 1 1 d . .
H31A H 0.5788 0.9059 0.0545 0.044 Uiso 1 1 calc R U
H31B H 0.6154 0.7349 0.0396 0.044 Uiso 1 1 calc R U
C32 C 0.4849(3) 0.8009(6) 0.5177(2) 0.0412(14) Uani 1 1 d . .
H32 H 0.4773 0.8687 0.5551 0.049 Uiso 1 1 calc R U
C33 C 0.9200(3) 0.8946(8) 0.5385(3) 0.0600(18) Uani 1 1 d . .
H33 H 0.9673 0.8858 0.5680 0.072 Uiso 1 1 calc R U
C34 C 0.6085(3) 0.9272(7) -0.0768(2) 0.0565(17) Uani 1 1 d . .
H34A H 0.5909 0.8177 -0.0899 0.068 Uiso 1 1 calc R U
H34B H 0.5613 0.9896 -0.0673 0.068 Uiso 1 1 calc R U
C35 C 0.9176(3) 0.8373(7) 0.4728(3) 0.0573(17) Uani 1 1 d . .
H35 H 0.9631 0.7888 0.4574 0.069 Uiso 1 1 calc R U
C36 C 0.8539(3) 0.9650(7) 0.5617(3) 0.0569(17) Uani 1 1 d . .
H36 H 0.8557 1.0053 0.6068 0.068 Uiso 1 1 calc R U
B38 B 0.5684(3) 0.9567(7) 0.3012(3) 0.0278(13) Uani 1 1 d . .

loop_
_atom_site_aniso_label
_atom_site_aniso_U_11
_atom_site_aniso_U_22
_atom_site_aniso_U_33
_atom_site_aniso_U_23
_atom_site_aniso_U_13
_atom_site_aniso_U_12
O1 0.034(2) 0.038(2) 0.046(2) 0.0056(19) 0.0088(18) 0.0121(18)
N2 0.019(2) 0.031(2) 0.037(3) 0.0037(19) 0.0025(18) 0.005(2)
N3 0.025(2) 0.036(3) 0.038(3) 0.006(2) 0.0042(18) -0.002(2)
N4 0.032(2) 0.023(2) 0.034(2) 0.0040(19) -0.0002(19) -0.002(2)
C5 0.027(3) 0.029(3) 0.027(3) -0.007(2) -0.001(2) -0.002(2)
C6 0.032(3) 0.030(3) 0.032(3) 0.001(2) 0.004(2) 0.004(2)
C7 0.024(3) 0.034(3) 0.036(3) -0.001(2) -0.002(2) -0.003(3)
C8 0.028(3) 0.030(3) 0.026(3) 0.001(2) 0.001(2) -0.007(2)
C9 0.031(3) 0.024(3) 0.027(3) 0.006(2) 0.001(2) 0.004(2)
C10 0.030(3) 0.032(3) 0.020(3) 0.003(2) -0.001(2) 0.006(3)
C11 0.043(3) 0.034(3) 0.026(3) 0.003(2) 0.001(2) 0.005(3)
C12 0.039(3) 0.028(3) 0.035(3) 0.008(2) -0.002(2) 0.001(3)
C13 0.021(3) 0.070(5) 0.046(4) 0.002(3) 0.008(2) 0.005(3)
C14 0.033(3) 0.043(4) 0.037(3) -0.006(3) 0.006(2) -0.002(3)
C15 0.033(3) 0.030(3) 0.038(3) 0.005(2) 0.000(2) -0.003(3)
C16 0.026(3) 0.043(3) 0.021(3) 0.006(2) -0.004(2) 0.004(3)
C17 0.036(3) 0.031(3) 0.037(3) 0.003(2) 0.009(2) -0.001(3)
C18 0.029(3) 0.040(3) 0.041(3) 0.004(3) 0.000(2) 0.003(3)
C19 0.126(6) 0.096(6) 0.042(4) 0.003(4) 0.005(4) -0.052(5)
C20 0.031(3) 0.044(4) 0.039(3) 0.009(3) 0.003(2) -0.002(3)
C21 0.026(3) 0.041(3) 0.039(3) 0.007(3) 0.004(2) -0.005(3)
C22 0.042(3) 0.043(4) 0.040(3) 0.009(3) -0.002(3) -0.011(3)
C23 0.045(3) 0.051(4) 0.029(3) 0.000(3) 0.004(3) -0.008(3)
C24 0.038(3) 0.038(3) 0.036(3) 0.003(3) 0.002(2) -0.008(3)
C25 0.036(3) 0.065(4) 0.030(3) 0.003(3) 0.003(3) -0.002(3)
C26 0.024(3) 0.043(4) 0.025(3) -0.004(2) -0.008(2) 0.002(3)
C27 0.028(3) 0.047(4) 0.048(3) 0.007(3) 0.006(3) 0.013(3)
C28 0.035(3) 0.048(4) 0.042(3) -0.003(3) -0.001(3) -0.003(3)
C29 0.045(3) 0.034(3) 0.029(3) 0.004(2) 0.003(2) -0.006(3)
C30 0.036(3) 0.043(4) 0.046(3) 0.013(3) 0.008(3) 0.003(3)
C31 0.033(3) 0.047(4) 0.032(3) -0.003(2) 0.006(2) -0.004(3)
C32 0.046(3) 0.037(3) 0.041(3) 0.001(3) 0.009(3) -0.002(3)
C33 0.037(3) 0.079(5) 0.060(4) 0.025(4) -0.015(3) -0.014(4)
C34 0.065(4) 0.067(5) 0.036(3) -0.004(3) 0.002(3) -0.027(4)
C35 0.031(3) 0.071(5) 0.068(4) 0.003(4) -0.005(3) 0.002(3)
C36 0.056(4) 0.078(5) 0.035(3) 0.012(3) -0.003(3) -0.019(4)
B38 0.023(3) 0.033(4) 0.027(3) 0.003(3) -0.001(2) 0.005(3)

loop_
_atom_type_symbol
_atom_type_description
_atom_type_scat_dispersion_real
_atom_type_scat_dispersion_imag
_atom_type_scat_source
C C 0.0033 0.0016
;
International Tables for Crystallography
(Vol. C, Tables 4.2.6.8 and 6.1.1.4)
;
H H 0.0000 0.0000
;
International Tables for Crystallography
(Vol. C, Table 6.1.1.4)
;
B B 0.0013 0.0007
;
International Tables for Crystallography
(Vol. C, Tables 4.2.6.8 and 6.1.1.4)
;
N N 0.0061 0.0033
;
International Tables for Crystallography
(Vol. C, Tables 4.2.6.8 and 6.1.1.4)
;
O O 0.0106 0.0060
;
International Tables for Crystallography
(Vol. C, Tables 4.2.6.8 and 6.1.1.4)
;

loop_
_geom_angle_atom_site_label_1
_geom_angle_atom_site_label_2
_geom_angle_atom_site_label_3
_geom_angle
C6 O1 H1 109.5
C5 N2 B38 123.5(4)
C5 N2 H2 118.3
B38 N2 H2 118.3
C16 N3 B38 124.8(4)
C16 N3 H3 117.6
B38 N3 H3 117.6
C15 N4 C12 114.3(4)
C15 N4 C8 113.0(4)
C12 N4 C8 115.7(4)
C7 C5 N2 122.1(4)
C7 C5 C10 119.3(4)
N2 C5 C10 118.6(4)
O1 C6 C17 109.6(4)
O1 C6 C8 109.1(4)
C17 C6 C8 111.4(4)
O1 C6 H6 108.9
C17 C6 H6 108.9
C8 C6 H6 108.9
C5 C7 C11 120.0(4)
C5 C7 H7 120.0
C11 C7 H7 120.0
N4 C8 C6 107.1(3)
N4 C8 B38 117.7(4)
C6 C8 B38 112.4(4)
N4 C8 H8 106.3
C6 C8 H8 106.3
B38 C8 H8 106.3
C24 C9 C29 118.2(4)
C24 C9 C12 122.3(4)
C29 C9 C12 119.5(4)
C26 C10 C16 119.7(4)
C26 C10 C5 120.0(5)
C16 C10 C5 120.3(4)
C18 C11 C7 121.7(5)
C18 C11 H11 119.1
C7 C11 H11 119.1
N4 C12 C9 118.0(4)
N4 C12 H12A 107.8
C9 C12 H12A 107.8
N4 C12 H12B 107.8
C9 C12 H12B 107.8
H12A C12 H12B 107.1
C27 C13 C20 121.8(5)
C27 C13 H13 119.1
C20 C13 H13 119.1
C31 C14 C17 112.4(4)
C31 C14 H14A 109.1
C17 C14 H14A 109.1
C31 C14 H14B 109.1
C17 C14 H14B 109.1
H14A C14 H14B 107.9
N4 C15 C21 113.5(4)
N4 C15 H15A 108.9
C21 C15 H15A 108.9
N4 C15 H15B 108.9
C21 C15 H15B 108.9
H15A C15 H15B 107.7
N3 C16 C20 121.9(5)
N3 C16 C10 118.1(4)
C20 C16 C10 119.9(4)
C14 C17 C6 115.2(4)
C14 C17 H17A 108.5
C6 C17 H17A 108.5
C14 C17 H17B 108.5
C6 C17 H17B 108.5
H17A C17 H17B 107.5
C11 C18 C26 119.6(5)
C11 C18 H18 120.2
C26 C18 H18 120.2
C34 C19 H19A 109.5
C34 C19 H19B 109.5
H19A C19 H19B 109.5
C34 C19 H19C 109.5
H19A C19 H19C 109.5
H19B C19 H19C 109.5
C16 C20 C13 119.7(5)
C16 C20 H20 120.2
C13 C20 H20 120.2
C28 C21 C25 119.2(5)
C28 C21 C15 120.2(5)
C25 C21 C15 120.5(5)
C29 C22 C30 120.0(5)
C29 C22 H22 120.0
C30 C22 H22 120.0
C34 C23 C31 113.2(4)
C34 C23 H23A 108.9
C31 C23 H23A 108.9
C34 C23 H23B 108.9
C31 C23 H23B 108.9
H23A C23 H23B 107.7
C9 C24 C32 120.8(5)
C9 C24 H24 119.6
C32 C24 H24 119.6
C21 C25 C36 120.6(5)
C21 C25 H25 119.7
C36 C25 H25 119.7
C10 C26 C18 119.3(4)
C10 C26 C27 118.7(5)
C18 C26 C27 121.9(5)
C13 C27 C26 120.1(5)
C13 C27 H27 119.9
C26 C27 H27 119.9
C35 C28 C21 120.2(5)
C35 C28 H28 119.9
C21 C28 H28 119.9
C22 C29 C9 121.1(5)
C22 C29 H29 119.5
C9 C29 H29 119.5
C32 C30 C22 119.8(5)
C32 C30 H30 120.1
C22 C30 H30 120.1
C14 C31 C23 114.1(4)
C14 C31 H31A 108.7
C23 C31 H31A 108.7
C14 C31 H31B 108.7
C23 C31 H31B 108.7
H31A C31 H31B 107.6
C30 C32 C24 120.1(5)
C30 C32 H32 119.9
C24 C32 H32 119.9
C35 C33 C36 120.5(5)
C35 C33 H33 119.8
C36 C33 H33 119.8
C19 C34 C23 112.0(4)
C19 C34 H34A 109.2
C23 C34 H34A 109.2
C19 C34 H34B 109.2
C23 C34 H34B 109.2
H34A C34 H34B 107.9
C33 C35 C28 120.4(6)
C33 C35 H35 119.8
C28 C35 H35 119.8
C33 C36 C25 119.1(5)
C33 C36 H36 120.4
C25 C36 H36 120.4
N3 B38 N2 114.6(4)
N3 B38 C8 122.6(5)
N2 B38 C8 122.8(4)

loop_
_geom_bond_atom_site_label_1
_geom_bond_atom_site_label_2
_geom_bond_distance
O1 C6 1.441(5)
O1 H1 0.8400
N2 C5 1.401(5)
N2 B38 1.429(6)
N2 H2 0.8800
N3 C16 1.391(5)
N3 B38 1.422(6)
N3 H3 0.8800
N4 C15 1.473(6)
N4 C12 1.479(5)
N4 C8 1.507(5)
C5 C7 1.389(6)
C5 C10 1.430(6)
C6 C17 1.527(6)
C6 C8 1.560(6)
C6 H6 1.0000
C7 C11 1.410(6)
C7 H7 0.9500
C8 B38 1.591(7)
C8 H8 1.0000
C9 C24 1.392(6)
C9 C29 1.404(6)
C9 C12 1.532(6)
C10 C26 1.417(6)
C10 C16 1.420(6)
C11 C18 1.377(6)
C11 H11 0.9500
C12 H12A 0.9900
C12 H12B 0.9900
C13 C27 1.367(7)
C13 C20 1.395(6)
C13 H13 0.9500
C14 C31 1.526(6)
C14 C17 1.527(6)
C14 H14A 0.9900
C14 H14B 0.9900
C15 C21 1.512(6)
C15 H15A 0.9900
C15 H15B 0.9900
C16 C20 1.393(6)
C17 H17A 0.9900
C17 H17B 0.9900
C18 C26 1.420(6)
C18 H18 0.9500
C19 C34 1.524(6)
C19 H19A 0.9800
C19 H19B 0.9800
C19 H19C 0.9800
C20 H20 0.9500
C21 C28 1.391(6)
C21 C25 1.394(6)
C22 C29 1.385(6)
C22 C30 1.392(7)
C22 H22 0.9500
C23 C34 1.535(6)
C23 C31 1.537(6)
C23 H23A 0.9900
C23 H23B 0.9900
C24 C32 1.400(6)
C24 H24 0.9500
C25 C36 1.401(6)
C25 H25 0.9500
C26 C27 1.424(6)
C27 H27 0.9500
C28 C35 1.389(7)
C28 H28 0.9500
C29 H29 0.9500
C30 C32 1.382(7)
C30 H30 0.9500
C31 H31A 0.9900
C31 H31B 0.9900
C32 H32 0.9500
C33 C35 1.381(7)
C33 C36 1.388(7)
C33 H33 0.9500
C34 H34A 0.9900
C34 H34B 0.9900
C35 H35 0.9500
C36 H36 0.9500

loop_
_geom_hbond_atom_site_label_D
_geom_hbond_atom_site_label_H
_geom_hbond_atom_site_label_A
_geom_hbond_distance_DA
_geom_hbond_distance_DH
_geom_hbond_distance_HA
_geom_hbond_angle_DHA
_geom_hbond_publ_flag
O1 H1 N4 2.663(5) 0.840 2.130 121.2 no

loop_
_geom_torsion_atom_site_label_1
_geom_torsion_atom_site_label_2
_geom_torsion_atom_site_label_3
_geom_torsion_atom_site_label_4
_geom_torsion
B38 N2 C5 C7 -174.7(4)
B38 N2 C5 C10 4.1(6)
N2 C5 C7 C11 178.4(4)
C10 C5 C7 C11 -0.4(6)
C15 N4 C8 C6 89.8(4)
C12 N4 C8 C6 -135.6(4)
C15 N4 C8 B38 -37.8(5)
C12 N4 C8 B38 96.8(5)
O1 C6 C8 N4 41.2(5)
C17 C6 C8 N4 162.4(4)
O1 C6 C8 B38 171.9(4)
C17 C6 C8 B38 -66.9(5)
C7 C5 C10 C26 -1.1(6)
N2 C5 C10 C26 -180.0(4)
C7 C5 C10 C16 178.9(4)
N2 C5 C10 C16 0.1(6)
C5 C7 C11 C18 1.3(7)
C15 N4 C12 C9 75.3(5)
C8 N4 C12 C9 -58.7(5)
C24 C9 C12 N4 -81.8(6)
C29 C9 C12 N4 100.7(5)
C12 N4 C15 C21 67.3(5)
C8 N4 C15 C21 -157.4(4)
B38 N3 C16 C20 -179.7(4)
B38 N3 C16 C10 2.5(6)
C26 C10 C16 N3 176.9(4)
C5 C10 C16 N3 -3.2(6)
C26 C10 C16 C20 -1.1(6)
C5 C10 C16 C20 178.9(4)
C31 C14 C17 C6 -172.7(4)
O1 C6 C17 C14 -78.7(5)
C8 C6 C17 C14 160.5(4)
C7 C11 C18 C26 -0.7(7)
N3 C16 C20 C13 -177.8(4)
C10 C16 C20 C13 0.1(7)
C27 C13 C20 C16 1.5(8)
N4 C15 C21 C28 52.5(6)
N4 C15 C21 C25 -128.8(5)
C29 C9 C24 C32 -1.2(7)
C12 C9 C24 C32 -178.7(4)
C28 C21 C25 C36 1.0(8)
C15 C21 C25 C36 -177.6(5)
C16 C10 C26 C18 -178.3(4)
C5 C10 C26 C18 1.7(6)
C16 C10 C26 C27 0.5(6)
C5 C10 C26 C27 -179.4(4)
C11 C18 C26 C10 -0.8(7)
C11 C18 C26 C27 -179.7(4)
C20 C13 C27 C26 -2.0(8)
C10 C26 C27 C13 1.0(7)
C18 C26 C27 C13 179.8(5)
C25 C21 C28 C35 -0.2(8)
C15 C21 C28 C35 178.5(5)
C30 C22 C29 C9 0.2(8)
C24 C9 C29 C22 1.2(7)
C12 C9 C29 C22 178.8(4)
C29 C22 C30 C32 -1.6(8)
C17 C14 C31 C23 176.1(4)
C34 C23 C31 C14 -172.8(4)
C22 C30 C32 C24 1.7(8)
C9 C24 C32 C30 -0.2(8)
C31 C23 C34 C19 177.5(5)
C36 C33 C35 C28 0.3(9)
C21 C28 C35 C33 -0.5(8)
C35 C33 C36 C25 0.5(9)
C21 C25 C36 C33 -1.2(9)
C16 N3 B38 N2 1.4(6)
C16 N3 B38 C8 -175.8(4)
C5 N2 B38 N3 -4.8(6)
C5 N2 B38 C8 172.4(4)
N4 C8 B38 N3 -90.5(5)
C6 C8 B38 N3 144.5(4)
N4 C8 B38 N2 92.6(5)
C6 C8 B38 N2 -32.5(6)
